data_7230664
loop_
_publ_author_name
'Tulyabaev, Arthur R.'
'Bikmukhametov, Kamil Sh.'
'Mescheryakova, Ekaterina S.'
'Makhmudiyarova, Natalia N.'
'Rakhimov, Rustem Sh.'
'Khalilov, Leonard M.'

_publ_section_title
;
 What is responsible for conformational diversity in single-crystal
 tetraoxazaspiroalkanes? X-Ray, DFT, and AIM approaches
;
_journal_issue 23
_journal_name_full CrystEngComm
_journal_page_first 3207
_journal_paper_doi 10.1039/C8CE00481A
_journal_volume 20
_journal_year 2018
_chemical_absolute_configuration ad
_chemical_formula_moiety 'C18 H22 F N O4'
_chemical_formula_sum 'C18 H22 F N O4'
_chemical_formula_weight 335.37
_space_group_crystal_system orthorhombic
_space_group_IT_number 33
_space_group_name_Hall 'P 2c -2n'
_space_group_name_H-M_alt 'P n a 21'
_symmetry_space_group_name_Hall 'P 2c -2n'
_symmetry_space_group_name_H-M 'P n a 21'
_atom_sites_solution_hydrogens difmap
_atom_sites_solution_primary direct
_audit_block_doi 10.5517/ccdc.csd.cc1ndsf8
_audit_creation_date 2016-05-12
_audit_creation_method
;
  Olex2 1.2-ac2
  (compiled 2012.03.27 svn.r2268, GUI svn.r4156)
;
_audit_update_record
;
2017-02-08 deposited with the CCDC.
2018-05-17 downloaded from the CCDC.
;
_cell_angle_alpha 90
_cell_angle_beta 90
_cell_angle_gamma 90
_cell_formula_units_Z 4
_cell_length_a 12.6170(10)
_cell_length_b 6.6369(5)
_cell_length_c 19.1450(17)
_cell_measurement_reflns_used 1580
_cell_measurement_temperature 293(2)
_cell_measurement_theta_max 27.4630
_cell_measurement_theta_min 3.2330
_cell_volume 1603.2(2)
_computing_cell_refinement
;
CrysAlisPro, Agilent Technologies,
Version 1.171.37.35 (release 13-08-2014 CrysAlis171 .NET)
(compiled Aug 13 2014,18:06:01)
;
_computing_data_collection
;
CrysAlisPro, Agilent Technologies,
Version 1.171.37.35 (release 13-08-2014 CrysAlis171 .NET)
(compiled Aug 13 2014,18:06:01)
;
_computing_data_reduction
;
CrysAlisPro, Agilent Technologies,
Version 1.171.37.35 (release 13-08-2014 CrysAlis171 .NET)
(compiled Aug 13 2014,18:06:01)
;
_computing_molecular_graphics
;
O. V. Dolomanov, L. J. Bourhis, R. J. Gildea, J. A. K. Howard and H. Puschmann,
OLEX2: a complete structure solution, refinement and analysis program.
J. Appl. Cryst. (2009). 42, 339-341.
;
_computing_publication_material
;
O. V. Dolomanov, L. J. Bourhis, R. J. Gildea, J. A. K. Howard and H. Puschmann,
OLEX2: a complete structure solution, refinement and analysis program.
J. Appl. Cryst. (2009). 42, 339-341.
;
_computing_structure_refinement
;
SHELXL, G.M. Sheldrick, Acta Cryst.
(2008). A64, 112-122
;
_computing_structure_solution
;
SHELXS, G.M. Sheldrick, Acta Cryst.
(2008). A64, 112-122
;
_diffrn_ambient_temperature 293(2)
_diffrn_detector 'CCD plate'
_diffrn_detector_area_resol_mean 16.1709
_diffrn_detector_type Eos
_diffrn_measured_fraction_theta_full 1.000
_diffrn_measured_fraction_theta_max 1.000
_diffrn_measurement_details
;
#__ type_ start__ end____ width___ exp.time_
  1 omega  -25.00   23.00   1.0000    6.4550
omega____ theta____ kappa____ phi______ frames
    -      -16.4011  -99.0000 -150.0000 48

#__ type_ start__ end____ width___ exp.time_
  2 omega   35.00   89.00   1.0000    6.4550
omega____ theta____ kappa____ phi______ frames
    -       17.1042  178.0000    0.0000 54

#__ type_ start__ end____ width___ exp.time_
  3 omega  -10.00   45.00   1.0000    6.4550
omega____ theta____ kappa____ phi______ frames
    -       17.1042   77.0000    0.0000 55
;
_diffrn_measurement_device 'four-circle diffractometer'
_diffrn_measurement_device_type 'Xcalibur, Eos'
_diffrn_measurement_method '\w scans'
_diffrn_orient_matrix_UB_11 0.0230085000
_diffrn_orient_matrix_UB_12 0.0130123000
_diffrn_orient_matrix_UB_13 -0.0335187000
_diffrn_orient_matrix_UB_21 0.0488707000
_diffrn_orient_matrix_UB_22 -0.0374559000
_diffrn_orient_matrix_UB_23 0.0128419000
_diffrn_orient_matrix_UB_31 -0.0154306000
_diffrn_orient_matrix_UB_32 -0.0992912000
_diffrn_orient_matrix_UB_33 -0.0092288000
_diffrn_radiation_monochromator graphite
_diffrn_radiation_probe x-ray
_diffrn_radiation_type 'Mo K\a'
_diffrn_radiation_wavelength 0.71073
_diffrn_reflns_av_R_equivalents 0.0248
_diffrn_reflns_av_unetI/netI 0.0452
_diffrn_reflns_Laue_measured_fraction_full 0.997
_diffrn_reflns_Laue_measured_fraction_max 0.867
_diffrn_reflns_limit_h_max 16
_diffrn_reflns_limit_h_min -17
_diffrn_reflns_limit_k_max 8
_diffrn_reflns_limit_k_min -5
_diffrn_reflns_limit_l_max 25
_diffrn_reflns_limit_l_min -20
_diffrn_reflns_number 5095
_diffrn_reflns_point_group_measured_fraction_full 0.857
_diffrn_reflns_point_group_measured_fraction_max 0.711
_diffrn_reflns_theta_full 25.242
_diffrn_reflns_theta_max 29.117
_diffrn_reflns_theta_min 2.128
_diffrn_source 'Enhance (Mo) X-ray Source'
_exptl_absorpt_coefficient_mu 0.105
_exptl_absorpt_correction_T_max 1.00000
_exptl_absorpt_correction_T_min 0.64030
_exptl_absorpt_correction_type multi-scan
_exptl_absorpt_process_details
;
CrysAlisPro, Agilent Technologies,
Version 1.171.37.35 (release 13-08-2014 CrysAlis171 .NET)
(compiled Aug 13 2014,18:06:01)
Empirical absorption correction using spherical harmonics,
 implemented in SCALE3 ABSPACK scaling algorithm.
;
_exptl_crystal_density_diffrn 1.390
_exptl_crystal_F_000 712.0
_refine_diff_density_max 0.144
_refine_diff_density_min -0.187
_refine_diff_density_rms 0.040
_refine_ls_abs_structure_details
;
 Flack x determined using 770 quotients [(I+)-(I-)]/[(I+)+(I-)]
 (Parsons and Flack (2004), Acta Cryst. A60, s61).
;
_refine_ls_abs_structure_Flack 1.4(7)
_refine_ls_extinction_method none
_refine_ls_goodness_of_fit_ref 0.806
_refine_ls_hydrogen_treatment refall
_refine_ls_matrix_type full
_refine_ls_number_parameters 305
_refine_ls_number_reflns 3064
_refine_ls_number_restraints 1
_refine_ls_restrained_S_all 0.806
_refine_ls_R_factor_all 0.0605
_refine_ls_R_factor_gt 0.0419
_refine_ls_shift/su_max 0.003
_refine_ls_shift/su_mean 0.000
_refine_ls_structure_factor_coef Fsqd
_refine_ls_weighting_details 'w=1/[\s^2^(Fo^2^)+(0.1000P)^2^] where P=(Fo^2^+2Fc^2^)/3'
_refine_ls_weighting_scheme calc
_refine_ls_wR_factor_gt 0.1096
_refine_ls_wR_factor_ref 0.1275
_reflns_Friedel_coverage 0.595
_reflns_Friedel_fraction_full 0.707
_reflns_Friedel_fraction_max 0.546
_reflns_number_gt 2348
_reflns_number_total 3064
_reflns_threshold_expression 'I > 2\s(I)'
_cod_data_source_file c8ce00481a2.cif
_cod_data_source_block hgm-515-8
_cod_depositor_comments 'Adding full bibliography for 7230663--7230673.cif.'
_cod_database_code 7230664
_reflns_odcompleteness_completeness 99.33
_reflns_odcompleteness_iscentric 1
_reflns_odcompleteness_theta 26.32
_shelx_space_group_comment
;
The symmetry employed for this shelxl refinement is uniquely defined
by the following loop, which should always be used as a source of
symmetry information in preference to the above space-group names.
They are only intended as comments.
;
_shelxl_version_number 2013-4

loop_
_space_group_symop_operation_xyz
'x, y, z'
'-x, -y, z+1/2'
'-x+1/2, y+1/2, z+1/2'
'x+1/2, -y+1/2, z'

loop_
_atom_site_label
_atom_site_type_symbol
_atom_site_fract_x
_atom_site_fract_y
_atom_site_fract_z
_atom_site_U_iso_or_equiv
_atom_site_adp_type
_atom_site_occupancy
_atom_site_site_symmetry_order
_atom_site_calc_flag
O1 O 0.39748(18) 0.2817(4) 0.27517(14) 0.0368(6) Uani 1 1 d
O2 O 0.49895(18) 0.3221(4) 0.24131(15) 0.0394(6) Uani 1 1 d
O3 O 0.3071(2) 0.4911(4) 0.19777(12) 0.0364(6) Uani 1 1 d
O4 O 0.2724(2) 0.3015(5) 0.16599(14) 0.0479(7) Uani 1 1 d
C5 C 0.4918(2) 0.4971(6) 0.09511(18) 0.0349(7) Uani 1 1 d
C6 C 0.3750(3) 0.6466(5) 0.29718(19) 0.0345(8) Uani 1 1 d
C7 C 0.2219(4) 0.7275(7) 0.4091(2) 0.0517(11) Uani 1 1 d
N8 N 0.4496(2) 0.3122(5) 0.11933(17) 0.0388(7) Uani 1 1 d
C9 C 0.3296(2) 0.4508(5) 0.26904(18) 0.0281(7) Uani 1 1 d
C10 C 0.4034(3) 0.6175(8) 0.3743(2) 0.0465(10) Uani 1 1 d
C11 C 0.1924(3) 0.7556(6) 0.3322(2) 0.0418(9) Uani 1 1 d
F12 F 0.6244(3) 1.0254(5) 0.02186(18) 0.0815(9) Uani 1 1 d
C13 C 0.2307(3) 0.3901(6) 0.3107(2) 0.0352(8) Uani 1 1 d
C14 C 0.5002(3) 0.2137(6) 0.1759(2) 0.0427(9) Uani 1 1 d
C15 C 0.5826(3) 0.5766(7) 0.1243(2) 0.0465(10) Uani 1 1 d
C16 C 0.6275(4) 0.7521(8) 0.0998(2) 0.0516(11) Uani 1 1 d
C17 C 0.1486(3) 0.5589(6) 0.3027(2) 0.0409(9) Uani 1 1 d
C18 C 0.2925(3) 0.8131(6) 0.2914(2) 0.0430(9) Uani 1 1 d
C19 C 0.3410(3) 0.2635(7) 0.1077(2) 0.0449(10) Uani 1 1 d
C20 C 0.3048(3) 0.5622(7) 0.4161(2) 0.0492(10) Uani 1 1 d
C21 C 0.5812(4) 0.8498(7) 0.0455(2) 0.0513(10) Uani 1 1 d
C22 C 0.2607(4) 0.3633(7) 0.3875(2) 0.0485(10) Uani 1 1 d
C23 C 0.4486(4) 0.6002(8) 0.0389(3) 0.0659(14) Uani 1 1 d
C24 C 0.4932(5) 0.7779(9) 0.0152(3) 0.0757(17) Uani 1 1 d
H6 H 0.435(3) 0.676(5) 0.272(2) 0.029(9) Uiso 1 1 d
H22A H 0.309(4) 0.249(7) 0.395(2) 0.044(11) Uiso 1 1 d
H18A H 0.274(4) 0.842(8) 0.244(3) 0.054(12) Uiso 1 1 d
H18B H 0.327(4) 0.937(7) 0.312(3) 0.050(12) Uiso 1 1 d
H17A H 0.132(3) 0.581(6) 0.250(2) 0.030(9) Uiso 1 1 d
H10A H 0.439(4) 0.736(7) 0.393(2) 0.045(11) Uiso 1 1 d
H22B H 0.195(4) 0.331(6) 0.410(2) 0.038(10) Uiso 1 1 d
H7A H 0.251(3) 0.855(7) 0.428(2) 0.037(10) Uiso 1 1 d
H15 H 0.615(4) 0.515(8) 0.163(3) 0.053(12) Uiso 1 1 d
H13 H 0.206(3) 0.263(7) 0.297(2) 0.039(11) Uiso 1 1 d
H16 H 0.690(5) 0.800(8) 0.119(3) 0.082(17) Uiso 1 1 d
H17B H 0.082(3) 0.528(7) 0.330(2) 0.045(11) Uiso 1 1 d
H24 H 0.459(4) 0.837(9) -0.024(3) 0.078(17) Uiso 1 1 d
H19A H 0.333(3) 0.111(7) 0.105(2) 0.050(12) Uiso 1 1 d
H20 H 0.328(4) 0.554(8) 0.460(3) 0.071(15) Uiso 1 1 d
H23 H 0.392(5) 0.542(11) 0.019(4) 0.10(2) Uiso 1 1 d
H11 H 0.134(3) 0.859(6) 0.325(2) 0.036(10) Uiso 1 1 d
H19B H 0.313(5) 0.335(10) 0.069(3) 0.086(19) Uiso 1 1 d
H7B H 0.161(6) 0.698(10) 0.437(4) 0.09(2) Uiso 1 1 d
H14A H 0.466(3) 0.080(5) 0.1835(18) 0.023(8) Uiso 1 1 d
H14B H 0.579(4) 0.198(6) 0.168(2) 0.044(11) Uiso 1 1 d
H10B H 0.453(4) 0.506(7) 0.379(2) 0.046(11) Uiso 1 1 d

loop_
_atom_site_aniso_label
_atom_site_aniso_U_11
_atom_site_aniso_U_22
_atom_site_aniso_U_33
_atom_site_aniso_U_23
_atom_site_aniso_U_13
_atom_site_aniso_U_12
O1 0.0329(11) 0.0328(12) 0.0447(13) 0.0098(11) 0.0096(11) 0.0057(11)
O2 0.0252(11) 0.0456(15) 0.0473(13) 0.0060(13) 0.0022(10) 0.0025(11)
O3 0.0370(13) 0.0366(12) 0.0355(12) -0.0034(11) -0.0022(10) 0.0066(11)
O4 0.0304(12) 0.0648(18) 0.0486(16) -0.0227(14) 0.0056(11) -0.0104(12)
C5 0.0277(15) 0.0434(18) 0.0335(16) -0.0072(16) 0.0013(13) 0.0033(15)
C6 0.0285(15) 0.0340(19) 0.0411(18) 0.0001(17) 0.0034(14) -0.0070(15)
C7 0.050(2) 0.055(2) 0.050(2) -0.022(2) 0.009(2) -0.005(2)
N8 0.0305(14) 0.0402(16) 0.0457(17) -0.0081(15) 0.0047(13) 0.0010(13)
C9 0.0260(14) 0.0283(15) 0.0301(15) 0.0000(14) 0.0014(12) 0.0028(13)
C10 0.039(2) 0.056(3) 0.044(2) -0.008(2) -0.0086(17) -0.004(2)
C11 0.0365(17) 0.0385(18) 0.050(2) -0.0111(18) 0.0048(17) 0.0040(17)
F12 0.094(2) 0.072(2) 0.0793(19) 0.0262(17) 0.0039(17) -0.0267(17)
C13 0.0315(16) 0.0299(16) 0.044(2) -0.0057(16) 0.0082(15) -0.0061(15)
C14 0.0336(17) 0.041(2) 0.053(2) 0.000(2) 0.0123(17) 0.0096(17)
C15 0.0376(18) 0.062(3) 0.0402(19) 0.010(2) -0.0080(16) -0.0083(19)
C16 0.044(2) 0.063(3) 0.047(2) 0.002(2) -0.0030(17) -0.015(2)
C17 0.0280(16) 0.046(2) 0.048(2) -0.0117(19) 0.0040(16) -0.0001(16)
C18 0.049(2) 0.0279(16) 0.052(2) -0.0025(17) 0.0006(18) -0.0034(18)
C19 0.0325(17) 0.053(2) 0.049(2) -0.019(2) 0.0095(17) -0.0090(18)
C20 0.050(2) 0.064(3) 0.034(2) -0.003(2) -0.0020(17) -0.003(2)
C21 0.059(2) 0.052(2) 0.043(2) 0.005(2) 0.0089(19) -0.012(2)
C22 0.048(2) 0.051(2) 0.047(2) 0.008(2) 0.0161(18) -0.001(2)
C23 0.054(2) 0.073(3) 0.072(3) 0.015(3) -0.028(2) -0.017(3)
C24 0.080(4) 0.076(4) 0.071(3) 0.025(3) -0.033(3) -0.010(3)

loop_
_atom_type_symbol
_atom_type_description
_atom_type_scat_dispersion_real
_atom_type_scat_dispersion_imag
_atom_type_scat_source
C C 0.0033 0.0016 'International Tables Vol C Tables 4.2.6.8 and 6.1.1.4'
H H 0.0000 0.0000 'International Tables Vol C Tables 4.2.6.8 and 6.1.1.4'
N N 0.0061 0.0033 'International Tables Vol C Tables 4.2.6.8 and 6.1.1.4'
O O 0.0106 0.0060 'International Tables Vol C Tables 4.2.6.8 and 6.1.1.4'
F F 0.0171 0.0103 'International Tables Vol C Tables 4.2.6.8 and 6.1.1.4'

loop_
_citation_id
_citation_doi
_citation_year
1 10.1016/j.tet.2018.01.045 2018

loop_
_geom_angle_atom_site_label_1
_geom_angle_atom_site_label_2
_geom_angle_atom_site_label_3
_geom_angle
C9 O1 O2 110.4(2)
C14 O2 O1 107.6(2)
C9 O3 O4 107.3(2)
C19 O4 O3 107.1(3)
C15 C5 N8 120.7(3)
C15 C5 C23 116.9(4)
C23 C5 N8 122.3(3)
C9 C6 C10 108.8(3)
C9 C6 C18 109.7(3)
C18 C6 C10 108.7(3)
C20 C7 C11 109.9(3)
C5 N8 C14 118.7(3)
C5 N8 C19 120.5(3)
C14 N8 C19 116.6(3)
O1 C9 O3 110.5(3)
O1 C9 C6 114.8(3)
O1 C9 C13 103.9(3)
O3 C9 C6 104.8(3)
O3 C9 C13 112.8(3)
C6 C9 C13 110.3(3)
C20 C10 C6 110.2(3)
C7 C11 C18 108.6(4)
C17 C11 C7 109.9(4)
C17 C11 C18 108.8(3)
C17 C13 C9 107.8(3)
C22 C13 C9 109.2(3)
C22 C13 C17 110.4(3)
N8 C14 O2 115.4(3)
C16 C15 C5 121.8(4)
C21 C16 C15 119.1(4)
C11 C17 C13 110.1(3)
C6 C18 C11 110.3(3)
N8 C19 O4 114.8(3)
C7 C20 C10 110.0(4)
C7 C20 C22 109.8(4)
C10 C20 C22 108.4(4)
C16 C21 F12 119.4(4)
C24 C21 F12 119.4(5)
C24 C21 C16 121.2(5)
C13 C22 C20 109.5(4)
C24 C23 C5 121.0(4)
C21 C24 C23 119.9(5)

loop_
_geom_bond_atom_site_label_1
_geom_bond_atom_site_label_2
_geom_bond_distance
O1 O2 1.460(3)
O1 C9 1.417(4)
O2 C14 1.443(5)
O3 O4 1.465(4)
O3 C9 1.419(4)
O4 C19 1.434(4)
C5 N8 1.416(5)
C5 C15 1.379(5)
C5 C23 1.386(6)
C6 C9 1.519(5)
C6 C10 1.532(5)
C6 C18 1.522(6)
C7 C11 1.530(6)
C7 C20 1.521(7)
N8 C14 1.417(5)
N8 C19 1.425(5)
C9 C13 1.535(4)
C10 C20 1.523(6)
C11 C17 1.526(6)
C11 C18 1.533(6)
F12 C21 1.364(5)
C13 C17 1.533(6)
C13 C22 1.528(6)
C15 C16 1.378(6)
C16 C21 1.357(7)
C20 C22 1.534(7)
C21 C24 1.341(7)
C23 C24 1.383(7)
